data_4086405
loop_
_publ_author_name
'Ruff, Andrew'
'Kirby, Christopher'
'Chan, Benny C.'
'O'Connor, Abby R.'

_publ_section_title
;
 Base-Free Transfer Hydrogenation of Ketones Using
 Cp*Ir(pyridinesulfonamide)Cl Precatalysts
;
_journal_name_full Organometallics
_journal_page_first 327
_journal_page_last 335
_journal_paper_doi 10.1021/acs.organomet.5b00864
_journal_volume 35
_journal_year 2016
_chemical_formula_sum 'C13 H13 N3 O4 S'
_chemical_formula_weight 307.32
_space_group_crystal_system orthorhombic
_space_group_IT_number 60
_space_group_name_Hall '-P 2n 2ab'
_space_group_name_H-M_alt 'P b c n'
_symmetry_space_group_name_Hall '-P 2n 2ab'
_symmetry_space_group_name_H-M 'P b c n'
_atom_sites_solution_hydrogens geom
_audit_creation_method 'APEX2 v2013.6-2'
_cell_angle_alpha 90
_cell_angle_beta 90
_cell_angle_gamma 90
_cell_formula_units_Z 8
_cell_length_a 7.2086(6)
_cell_length_b 14.8189(11)
_cell_length_c 24.7866(19)
_cell_measurement_reflns_used 124
_cell_measurement_temperature 100.(2)
_cell_measurement_theta_max 28.5838
_cell_measurement_theta_min 4.5406
_cell_volume 2647.8(4)
_computing_cell_refinement 'APEX2 v2013.6-2 (Bruker AXS)'
_computing_data_collection 'Bruker Instrument Service v2013.10.0.0'
_computing_data_reduction 'SAINT V8.32B (Bruker AXS Inc., 2013)'
_computing_molecular_graphics 'Crystalmaker v.8.7.2 (CrystalMaker Software Ltd)'
_computing_publication_material 'APEX2 v2013.6-2 (Bruker AXS)'
_computing_structure_refinement 'SHELXL-2013 (Sheldrick, 2013)'
_computing_structure_solution 'SHELXS-97 (Sheldrick, 2008)'
_diffrn_ambient_temperature 100.(2)
_diffrn_detector_area_resol_mean 8.3333
_diffrn_measured_fraction_theta_full 0.960
_diffrn_measured_fraction_theta_max 0.960
_diffrn_measurement_device_type 'Bruker APEX II CCD'
_diffrn_measurement_method '\w and \f'
_diffrn_radiation_monochromator Graphite
_diffrn_radiation_type MoK\a
_diffrn_radiation_wavelength 0.71073
_diffrn_reflns_av_R_equivalents 0.0700
_diffrn_reflns_limit_h_max 9
_diffrn_reflns_limit_h_min -9
_diffrn_reflns_limit_k_max 19
_diffrn_reflns_limit_k_min -19
_diffrn_reflns_limit_l_max 33
_diffrn_reflns_limit_l_min -31
_diffrn_reflns_number 29941
_diffrn_reflns_theta_full 28.90
_diffrn_reflns_theta_max 28.90
_diffrn_reflns_theta_min 1.64
_diffrn_source 'fine-focus sealed tube'
_exptl_absorpt_coefficient_mu 0.272
_exptl_absorpt_correction_T_max 0.7458
_exptl_absorpt_correction_T_min 0.6965
_exptl_absorpt_correction_type multi-scan
_exptl_absorpt_process_details 'SADABS V2012/1 (Bruker AXS Inc.)'
_exptl_crystal_colour 'clear colourless'
_exptl_crystal_density_diffrn 1.567
_exptl_crystal_density_method 'not measured'
_exptl_crystal_description prism
_exptl_crystal_F_000 1304
_exptl_crystal_size_max 0.214
_exptl_crystal_size_mid 0.204
_exptl_crystal_size_min 0.132
_refine_diff_density_max 0.494
_refine_diff_density_min -0.640
_refine_ls_extinction_method none1.cif
_refine_ls_goodness_of_fit_ref 1.051
_refine_ls_hydrogen_treatment constr
_refine_ls_matrix_type full
_refine_ls_number_parameters 190
_refine_ls_number_reflns 3352
_refine_ls_number_restraints 0
_refine_ls_restrained_S_all 1.051
_refine_ls_R_factor_all 0.0674
_refine_ls_R_factor_gt 0.0442
_refine_ls_shift/su_max 0.001
_refine_ls_shift/su_mean 0.000
_refine_ls_structure_factor_coef Fsqd
_refine_ls_weighting_details 'w=1/[\s^2^(Fo^2^)+(0.0487P)^2^+2.4643P] where P=(Fo^2^+2Fc^2^)/3'
_refine_ls_weighting_scheme calc
_refine_ls_wR_factor_gt 0.1035
_refine_ls_wR_factor_ref 0.1158
_reflns_number_gt 2455
_reflns_number_total 3352
_reflns_threshold_expression 'I > 2\s(I)'
_cod_data_source_file om5b00864_si_002.cif
_cod_data_source_block 1
_cod_database_code 4086405

loop_
_space_group_symop_operation_xyz
'x, y, z'
'x+1/2, -y+1/2, -z'
'-x, y, -z+1/2'
'-x+1/2, -y+1/2, z+1/2'
'-x, -y, -z'
'-x-1/2, y-1/2, z'
'x, -y, z-1/2'
'x-1/2, y-1/2, -z-1/2'

loop_
_atom_site_type_symbol
_atom_site_label
_atom_site_fract_x
_atom_site_fract_y
_atom_site_fract_z
_atom_site_U_iso_or_equiv
_atom_site_adp_type
_atom_site_calc_flag
_atom_site_refinement_flags_adp
_atom_site_refinement_flags_occupancy
_atom_site_refinement_flags_posn
_atom_site_occupancy
_atom_site_disorder_assembly
_atom_site_disorder_group
S S1 -0.12801(7) 0.70346(3) 0.38533(2) 0.01386(13) Uani d . . . 1 . .
N N1 0.1976(2) 0.87617(11) 0.22491(7) 0.0154(4) Uani d . . . 1 . .
O O4 -0.1084(2) 0.97883(12) 0.59677(6) 0.0326(4) Uani d . . . 1 . .
O O3 -0.2906(2) 1.05622(11) 0.54476(7) 0.0302(4) Uani d . . . 1 . .
O O2 -0.3108(2) 0.69373(10) 0.36277(6) 0.0186(3) Uani d . . . 1 . .
O O1 -0.0369(2) 0.62721(9) 0.40928(6) 0.0194(3) Uani d . . . 1 . .
C C7 0.2022(3) 0.75539(14) 0.34869(8) 0.0153(4) Uani d . . . 1 . .
H H7A 0.2535 0.7005 0.3659 0.018 Uiso calc U . R 1 . .
H H7B 0.2201 0.8066 0.3738 0.018 Uiso calc U . R 1 . .
N N2 0.0022(2) 0.74270(11) 0.33818(6) 0.0146(3) Uani d . . . 1 . .
H H2A -0.0451 0.7564 0.3065 0.017 Uiso calc U . R 1 . .
N N3 -0.1936(2) 0.98994(13) 0.55459(7) 0.0218(4) Uani d . . . 1 . .
C C2 0.2245(3) 1.03753(14) 0.23241(8) 0.0191(4) Uani d . . . 1 . .
H H2 0.2045 1.0954 0.2169 0.023 Uiso calc U . R 1 . .
C C1 0.1728(3) 0.96007(14) 0.20544(8) 0.0174(4) Uani d . . . 1 . .
H H1 0.1161 0.9663 0.171 0.021 Uiso calc U . R 1 . .
C C5 0.2769(3) 0.86796(13) 0.27406(8) 0.0140(4) Uani d . . . 1 . .
C C6 0.3052(3) 0.77415(13) 0.29585(8) 0.0163(4) Uani d . . . 1 . .
H H6B 0.4396 0.7644 0.3018 0.02 Uiso calc U . R 1 . .
H H6A 0.2635 0.7301 0.2684 0.02 Uiso calc U . R 1 . .
C C8 -0.1462(3) 0.78801(13) 0.43610(8) 0.0146(4) Uani d . . . 1 . .
C C9 -0.0566(3) 0.77681(14) 0.48531(8) 0.0173(4) Uani d . . . 1 . .
H H9 0.0147 0.7241 0.4921 0.021 Uiso calc U . R 1 . .
C C10 -0.0724(3) 0.84346(15) 0.52448(8) 0.0185(4) Uani d . . . 1 . .
H H10 -0.0125 0.8373 0.5584 0.022 Uiso calc U . R 1 . .
C C11 -0.1779(3) 0.91919(14) 0.51273(8) 0.0177(4) Uani d . . . 1 . .
C C3 0.3066(3) 1.02850(14) 0.28283(8) 0.0182(4) Uani d . . . 1 . .
H H3 0.3446 1.0802 0.3026 0.022 Uiso calc U . R 1 . .
C C4 0.3320(3) 0.94298(14) 0.30374(8) 0.0164(4) Uani d . . . 1 . .
H H4 0.3869 0.9354 0.3383 0.02 Uiso calc U . R 1 . .
C C13 -0.2521(3) 0.86464(14) 0.42527(8) 0.0170(4) Uani d . . . 1 . .
H H13 -0.3131 0.8707 0.3915 0.02 Uiso calc U . R 1 . .
C C12 -0.2683(3) 0.93191(14) 0.46384(8) 0.0178(4) Uani d . . . 1 . .
H H12 -0.3389 0.9849 0.4571 0.021 Uiso calc U . R 1 . .

loop_
_atom_site_aniso_label
_atom_site_aniso_U_11
_atom_site_aniso_U_22
_atom_site_aniso_U_33
_atom_site_aniso_U_12
_atom_site_aniso_U_13
_atom_site_aniso_U_23
S1 0.0159(2) 0.0132(2) 0.0124(2) -0.00084(19) 0.00106(18) 0.00021(18)
N1 0.0141(8) 0.0162(8) 0.0157(8) -0.0012(6) 0.0005(6) -0.0009(7)
O4 0.0301(9) 0.0475(11) 0.0204(8) 0.0017(8) -0.0042(7) -0.0146(8)
O3 0.0398(10) 0.0205(8) 0.0304(9) 0.0029(7) 0.0045(8) -0.0077(7)
O2 0.0170(7) 0.0204(8) 0.0184(7) -0.0035(6) 0.0007(6) -0.0030(6)
O1 0.0247(8) 0.0151(7) 0.0185(7) 0.0005(6) 0.0017(6) 0.0036(6)
C7 0.0166(10) 0.0147(10) 0.0147(10) 0.0003(8) -0.0011(7) 0.0018(8)
N2 0.0153(8) 0.0191(9) 0.0094(7) 0.0002(7) 0.0006(6) 0.0018(6)
N3 0.0190(9) 0.0260(10) 0.0203(9) -0.0052(8) 0.0064(7) -0.0073(8)
C2 0.0223(10) 0.0152(10) 0.0197(10) 0.0024(8) 0.0034(8) 0.0042(8)
C1 0.0186(10) 0.0217(10) 0.0120(9) 0.0014(8) 0.0007(8) 0.0015(8)
C5 0.0123(9) 0.0151(9) 0.0146(9) 0.0003(7) 0.0027(7) 0.0006(7)
C6 0.0178(10) 0.0136(10) 0.0176(10) 0.0016(8) 0.0024(8) 0.0012(8)
C8 0.0148(9) 0.0152(9) 0.0136(9) -0.0026(8) 0.0026(8) 0.0007(7)
C9 0.0147(10) 0.0206(10) 0.0164(10) 0.0026(8) -0.0005(8) 0.0007(8)
C10 0.0160(10) 0.0263(11) 0.0132(9) 0.0007(8) -0.0017(8) -0.0010(8)
C11 0.0168(10) 0.0199(10) 0.0164(10) -0.0035(8) 0.0039(8) -0.0044(8)
C3 0.0186(10) 0.0147(10) 0.0212(10) -0.0030(8) 0.0030(8) -0.0042(8)
C4 0.0167(10) 0.0194(10) 0.0130(9) -0.0013(8) -0.0004(8) -0.0009(8)
C13 0.0192(10) 0.0191(10) 0.0128(9) -0.0006(8) -0.0001(8) 0.0017(8)
C12 0.0198(10) 0.0162(10) 0.0175(10) -0.0008(8) 0.0014(8) 0.0016(8)

loop_
_atom_type_symbol
_atom_type_description
_atom_type_scat_dispersion_real
_atom_type_scat_dispersion_imag
_atom_type_scat_source
C C 0.0033 0.0016 'International Tables Vol C Tables 4.2.6.8 and 6.1.1.4'
H H 0.0000 0.0000 'International Tables Vol C Tables 4.2.6.8 and 6.1.1.4'
N N 0.0061 0.0033 'International Tables Vol C Tables 4.2.6.8 and 6.1.1.4'
O O 0.0106 0.0060 'International Tables Vol C Tables 4.2.6.8 and 6.1.1.4'
S S 0.1246 0.1234 'International Tables Vol C Tables 4.2.6.8 and 6.1.1.4'

loop_
_geom_angle_atom_site_label_1
_geom_angle_atom_site_label_2
_geom_angle_atom_site_label_3
_geom_angle_site_symmetry_1
_geom_angle_site_symmetry_3
_geom_angle
O1 S1 O2 . . 120.06(9)
O1 S1 N2 . . 108.55(9)
O2 S1 N2 . . 106.76(9)
O1 S1 C8 . . 107.18(9)
O2 S1 C8 . . 106.14(9)
N2 S1 C8 . . 107.58(9)
C1 N1 C5 . . 117.58(17)
N2 C7 C6 . . 110.22(16)
N2 C7 H7A . . 109.6
C6 C7 H7A . . 109.6
N2 C7 H7B . . 109.6
C6 C7 H7B . . 109.6
H7A C7 H7B . . 108.1
C7 N2 S1 . . 119.19(13)
C7 N2 H2A . . 120.4
S1 N2 H2A . . 120.4
O4 N3 O3 . . 124.19(19)
O4 N3 C11 . . 117.74(19)
O3 N3 C11 . . 118.07(18)
C1 C2 C3 . . 118.08(19)
C1 C2 H2 . . 121.0
C3 C2 H2 . . 121.0
N1 C1 C2 . . 123.99(19)
N1 C1 H1 . . 118.0
C2 C1 H1 . . 118.0
N1 C5 C4 . . 121.72(18)
N1 C5 C6 . . 117.66(17)
C4 C5 C6 . . 120.62(18)
C5 C6 C7 . . 114.14(16)
C5 C6 H6B . . 108.7
C7 C6 H6B . . 108.7
C5 C6 H6A . . 108.7
C7 C6 H6A . . 108.7
H6B C6 H6A . . 107.6
C9 C8 C13 . . 121.36(19)
C9 C8 S1 . . 120.13(15)
C13 C8 S1 . . 118.51(15)
C10 C9 C8 . . 119.35(19)
C10 C9 H9 . . 120.3
C8 C9 H9 . . 120.3
C11 C10 C9 . . 118.26(19)
C11 C10 H10 . . 120.9
C9 C10 H10 . . 120.9
C10 C11 C12 . . 123.40(19)
C10 C11 N3 . . 117.93(18)
C12 C11 N3 . . 118.67(19)
C4 C3 C2 . . 118.85(19)
C4 C3 H3 . . 120.6
C2 C3 H3 . . 120.6
C3 C4 C5 . . 119.79(19)
C3 C4 H4 . . 120.1
C5 C4 H4 . . 120.1
C12 C13 C8 . . 119.95(18)
C12 C13 H13 . . 120.0
C8 C13 H13 . . 120.0
C13 C12 C11 . . 117.68(19)
C13 C12 H12 . . 121.2
C11 C12 H12 . . 121.2

loop_
_geom_bond_atom_site_label_1
_geom_bond_atom_site_label_2
_geom_bond_site_symmetry_2
_geom_bond_distance
S1 O1 . 1.4354(15)
S1 O2 . 1.4385(15)
S1 N2 . 1.6079(17)
S1 C8 . 1.781(2)
N1 C1 . 1.346(3)
N1 C5 . 1.351(2)
O4 N3 . 1.224(2)
O3 N3 . 1.230(2)
C7 N2 . 1.477(2)
C7 C6 . 1.531(3)
C7 H7A . 0.99
C7 H7B . 0.99
N2 H2A . 0.88
N3 C11 . 1.479(3)
C2 C1 . 1.380(3)
C2 C3 . 1.389(3)
C2 H2 . 0.95
C1 H1 . 0.95
C5 C4 . 1.391(3)
C5 C6 . 1.505(3)
C6 H6B . 0.99
C6 H6A . 0.99
C8 C9 . 1.390(3)
C8 C13 . 1.394(3)
C9 C10 . 1.390(3)
C9 H9 . 0.95
C10 C11 . 1.387(3)
C10 H10 . 0.95
C11 C12 . 1.389(3)
C3 C4 . 1.381(3)
C3 H3 . 0.95
C4 H4 . 0.95
C13 C12 . 1.386(3)
C13 H13 . 0.95
C12 H12 . 0.95

loop_
_geom_hbond_atom_site_label_D
_geom_hbond_atom_site_label_H
_geom_hbond_atom_site_label_A
_geom_hbond_site_symmetry_A
_geom_hbond_distance_DH
_geom_hbond_distance_HA
_geom_hbond_distance_DA
_geom_hbond_angle_DHA
C12 H12 O1 6_565 0.95 2.58 3.489(3) 160.5
C10 H10 O2 2_566 0.95 2.48 3.416(2) 169.3
C6 H6B O2 1_655 0.99 2.57 3.440(3) 146.2
C1 H1 O4 7_575 0.95 2.58 3.491(3) 160.0
C2 H2 O2 8_666 0.95 2.46 3.315(2) 150.0
N2 H2A N1 3 0.88 2.23 2.904(2) 133.4
N2 H2A N1 3 0.88 2.23 2.904(2) 133.4
C2 H2 O2 8_666 0.95 2.46 3.315(2) 150.0
C1 H1 O4 7_575 0.95 2.58 3.491(3) 160.0
C6 H6B O2 1_655 0.99 2.57 3.440(3) 146.2
C10 H10 O2 2_566 0.95 2.48 3.416(2) 169.3
C12 H12 O1 6_565 0.95 2.58 3.489(3) 160.5

loop_
_geom_torsion_atom_site_label_1
_geom_torsion_atom_site_label_2
_geom_torsion_atom_site_label_3
_geom_torsion_atom_site_label_4
_geom_torsion_site_symmetry_1
_geom_torsion_site_symmetry_2
_geom_torsion_site_symmetry_3
_geom_torsion_site_symmetry_4
_geom_torsion
C6 C7 N2 S1 . . . . 168.26(13)
O1 S1 N2 C7 . . . . -46.04(17)
O2 S1 N2 C7 . . . . -176.80(14)
C8 S1 N2 C7 . . . . 69.62(16)
C5 N1 C1 C2 . . . . 0.5(3)
C3 C2 C1 N1 . . . . -0.3(3)
C1 N1 C5 C4 . . . . -0.3(3)
C1 N1 C5 C6 . . . . -179.87(17)
N1 C5 C6 C7 . . . . -119.1(2)
C4 C5 C6 C7 . . . . 61.3(2)
N2 C7 C6 C5 . . . . 75.1(2)
O1 S1 C8 C9 . . . . 8.31(19)
O2 S1 C8 C9 . . . . 137.75(16)
N2 S1 C8 C9 . . . . -108.26(17)
O1 S1 C8 C13 . . . . -171.43(15)
O2 S1 C8 C13 . . . . -41.99(18)
N2 S1 C8 C13 . . . . 72.00(17)
C13 C8 C9 C10 . . . . -0.2(3)
S1 C8 C9 C10 . . . . -179.95(16)
C8 C9 C10 C11 . . . . 0.0(3)
C9 C10 C11 C12 . . . . -0.1(3)
C9 C10 C11 N3 . . . . -179.84(18)
O4 N3 C11 C10 . . . . 2.0(3)
O3 N3 C11 C10 . . . . -178.32(19)
O4 N3 C11 C12 . . . . -177.83(19)
O3 N3 C11 C12 . . . . 1.9(3)
C1 C2 C3 C4 . . . . -0.3(3)
C2 C3 C4 C5 . . . . 0.5(3)
N1 C5 C4 C3 . . . . -0.3(3)
C6 C5 C4 C3 . . . . 179.33(18)
C9 C8 C13 C12 . . . . 0.6(3)
S1 C8 C13 C12 . . . . -179.70(16)
C8 C13 C12 C11 . . . . -0.6(3)
C10 C11 C12 C13 . . . . 0.4(3)
N3 C11 C12 C13 . . . . -179.83(18)

loop_
_cod_changelog_entry_id
_cod_changelog_entry_author
_cod_changelog_entry_date
_cod_changelog_entry_text
1 'Vaitkus, Antanas' 2022-05-09T04:20:00+03:00
;
 Removed the '&#x00E2;&#x0080;&#x0098;' and '&#x00E2;&#x0080;&#x0099;'
 sequences from the value of the '_computing_molecular_graphics' data item.
;
